data_7205987
loop_
_publ_author_name
'Thomas, Lynne H.'
'Craig, Gavin A.'
'Gutmann, Matthias J.'
'Parkin, Andrew'
'Shankland, Kenneth'
'Wilson, Chick C.'

_publ_section_title
;
 Conformational polymorphism of the molecular complex of
 3-fluorobenzoic acid with 4-acetylpyridine
;
_journal_issue 10
_journal_name_full CrystEngComm
_journal_page_first 3349
_journal_paper_doi 10.1039/c1ce05139c
_journal_volume 13
_journal_year 2011
_chemical_formula_moiety 'C7 H7 N O, C7 H5 F O2'
_chemical_formula_sum 'C14 H12 F N O3'
_chemical_formula_weight 261.25
_chemical_name_systematic
;
3-fluorobenzoic acid 4-acetylpyridine
;
_space_group_IT_number 14
_symmetry_cell_setting monoclinic
_symmetry_space_group_name_Hall '-P 2yn'
_symmetry_space_group_name_H-M 'P 1 21/n 1'
_atom_sites_solution_hydrogens difmap
_atom_sites_solution_primary direct
_atom_sites_solution_secondary difmap
_audit_creation_date 2010-02-09T12:53:59-00:00
_audit_creation_method 'WinGX routine CIF_UPDATE'
_cell_angle_alpha 90
_cell_angle_beta 95.337(5)
_cell_angle_gamma 90
_cell_formula_units_Z 4
_cell_length_a 7.9200(11)
_cell_length_b 6.9633(9)
_cell_length_c 21.918(4)
_cell_measurement_reflns_used 8295
_cell_measurement_temperature 100(2)
_cell_measurement_theta_max 55.17
_cell_measurement_theta_min 6.14
_cell_volume 1203.5(3)
_computing_cell_refinement 'CrystalClear 1.4.0 (Rigaku, 2008)'
_computing_data_collection 'CrystalClear 1.4.0 (Rigaku, 2008)'
_computing_data_reduction 'CrystalClear 1.4.0 (Rigaku, 2008)'
_computing_structure_refinement 'SHELXL-97 (Sheldrick, 2008)'
_computing_structure_solution 'SHELXS97 (Sheldrick, 1997)'
_diffrn_ambient_temperature 100(2)
_diffrn_measured_fraction_theta_full 0.997
_diffrn_measured_fraction_theta_max 0.997
_diffrn_measurement_device_type 'Rigaku R-AXIS RAPID IP Image Plate diffractometer'
_diffrn_radiation_monochromator graphite
_diffrn_radiation_type MoK\a
_diffrn_radiation_wavelength 0.71073
_diffrn_reflns_av_R_equivalents 0.0388
_diffrn_reflns_av_unetI/netI 0.0301
_diffrn_reflns_limit_h_max 10
_diffrn_reflns_limit_h_min -10
_diffrn_reflns_limit_k_max 8
_diffrn_reflns_limit_k_min -9
_diffrn_reflns_limit_l_max 28
_diffrn_reflns_limit_l_min -28
_diffrn_reflns_number 14143
_diffrn_reflns_theta_full 27.48
_diffrn_reflns_theta_max 27.48
_diffrn_reflns_theta_min 3.07
_exptl_absorpt_coefficient_mu 0.112
_exptl_absorpt_correction_T_max 1.000
_exptl_absorpt_correction_T_min 0.6888
_exptl_absorpt_correction_type empirical
_exptl_absorpt_process_details 'CrystalClear 1.4.0 (Rigaku, 2008)'
_exptl_crystal_density_diffrn 1.442
_exptl_crystal_density_method 'not measured'
_exptl_crystal_F_000 544
_refine_diff_density_max 0.281
_refine_diff_density_min -0.218
_refine_diff_density_rms 0.048
_refine_ls_extinction_method none
_refine_ls_goodness_of_fit_ref 1.041
_refine_ls_hydrogen_treatment refall
_refine_ls_matrix_type full
_refine_ls_number_parameters 220
_refine_ls_number_reflns 2746
_refine_ls_number_restraints 0
_refine_ls_restrained_S_all 1.041
_refine_ls_R_factor_all 0.0622
_refine_ls_R_factor_gt 0.0405
_refine_ls_shift/su_max 0
_refine_ls_shift/su_mean 0
_refine_ls_structure_factor_coef Fsqd
_refine_ls_weighting_details 'calc w=1/[\s^2^(Fo^2^)+(0.0528P)^2^+0.2271P] where P=(Fo^2^+2Fc^2^)/3'
_refine_ls_weighting_scheme calc
_refine_ls_wR_factor_ref 0.1084
_reflns_number_gt 1952
_reflns_number_total 2746
_reflns_threshold_expression >2\s(I)
_cod_data_source_file c1ce05139c.txt
_cod_data_source_block cocrystal100k
_cod_original_sg_symbol_H-M P21/n
_cod_database_code 7205987

loop_
_symmetry_equiv_pos_as_xyz
'x, y, z'
'-x+1/2, y+1/2, -z+1/2'
'-x, -y, -z'
'x-1/2, -y-1/2, z-1/2'

loop_
_atom_site_label
_atom_site_fract_x
_atom_site_fract_y
_atom_site_fract_z
_atom_site_U_iso_or_equiv
_atom_site_adp_type
_atom_site_calc_flag
_atom_site_refinement_flags
_atom_site_occupancy
_atom_site_disorder_assembly
_atom_site_disorder_group
_atom_site_type_symbol
O1 1.24600(14) -0.54137(16) 0.17352(5) 0.0291(3) Uani d . 1 . . O
N1 0.94012(15) 0.08453(18) 0.14907(5) 0.0232(3) Uani d . 1 . . N
C1 1.03296(19) -0.0004(2) 0.19593(7) 0.0238(3) Uani d . 1 . . C
C2 1.10673(18) -0.1787(2) 0.19088(7) 0.0221(3) Uani d . 1 . . C
C3 1.08694(17) -0.2734(2) 0.13475(6) 0.0210(3) Uani d . 1 . . C
C4 0.99241(19) -0.1852(2) 0.08607(7) 0.0230(3) Uani d . 1 . . C
C5 0.92025(19) -0.0072(2) 0.09515(7) 0.0233(3) Uani d . 1 . . C
C6 1.16812(18) -0.4687(2) 0.12900(7) 0.0225(3) Uani d . 1 . . C
C7 1.1485(2) -0.5650(2) 0.06760(7) 0.0259(3) Uani d . 1 . . C
H1 1.048(2) 0.067(2) 0.2329(7) 0.022(4) Uiso d . 1 . . H
H2 1.171(2) -0.234(2) 0.2262(7) 0.026(4) Uiso d . 1 . . H
H3 0.971(2) -0.244(2) 0.0459(8) 0.023(4) Uiso d . 1 . . H
H4 0.853(2) 0.056(2) 0.0636(8) 0.028(4) Uiso d . 1 . . H
H5 1.191(2) -0.484(3) 0.0362(9) 0.040(5) Uiso d . 1 . . H
H6 1.026(2) -0.586(3) 0.0542(8) 0.034(5) Uiso d . 1 . . H
H7 1.208(3) -0.686(3) 0.0695(9) 0.046(6) Uiso d . 1 . . H
O2 0.69256(15) 0.39813(16) 0.06512(5) 0.0295(3) Uani d . 1 . . O
O3 0.78143(14) 0.40819(16) 0.16528(5) 0.0276(3) Uani d . 1 . . O
F1 0.34716(11) 1.00632(14) 0.03576(4) 0.0310(2) Uani d . 1 . . F
C8 0.63198(18) 0.7588(2) 0.18094(7) 0.0223(3) Uani d . 1 . . C
C9 0.55548(19) 0.9362(2) 0.18806(7) 0.0249(3) Uani d . 1 . . C
C10 0.46045(19) 1.0213(2) 0.13893(7) 0.0246(3) Uani d . 1 . . C
C11 0.44357(18) 0.9247(2) 0.08372(6) 0.0242(3) Uani d . 1 . . C
C12 0.51668(18) 0.7489(2) 0.07469(7) 0.0221(3) Uani d . 1 . . C
C13 0.61316(18) 0.6652(2) 0.12441(6) 0.0209(3) Uani d . 1 . . C
C14 0.69773(18) 0.4771(2) 0.11495(6) 0.0221(3) Uani d . 1 . . C
H8 0.700(2) 0.700(2) 0.2150(7) 0.021(4) Uiso d . 1 . . H
H9 0.5682(19) 1.002(2) 0.2277(7) 0.019(4) Uiso d . 1 . . H
H10 0.408(2) 1.143(3) 0.1437(7) 0.023(4) Uiso d . 1 . . H
H11 0.504(2) 0.686(2) 0.0357(7) 0.023(4) Uiso d . 1 . . H
H12 0.842(3) 0.284(4) 0.1574(11) 0.085(8) Uiso d . 1 . . H

loop_
_atom_site_aniso_label
_atom_site_aniso_U_11
_atom_site_aniso_U_22
_atom_site_aniso_U_33
_atom_site_aniso_U_12
_atom_site_aniso_U_13
_atom_site_aniso_U_23
O1 0.0335(6) 0.0280(6) 0.0243(5) 0.0066(5) -0.0047(4) 0.0013(5)
N1 0.0225(6) 0.0211(6) 0.0255(6) -0.0007(5) 0.0003(5) 0.0003(5)
C1 0.0232(7) 0.0249(8) 0.0231(7) -0.0017(6) 0.0003(6) -0.0034(6)
C2 0.0207(7) 0.0244(8) 0.0206(7) -0.0003(6) -0.0014(5) 0.0009(6)
C3 0.0201(7) 0.0210(7) 0.0218(7) -0.0015(6) 0.0018(5) 0.0007(6)
C4 0.0242(8) 0.0233(8) 0.0210(7) -0.0010(6) -0.0004(6) -0.0006(6)
C5 0.0237(7) 0.0230(8) 0.0224(7) -0.0013(6) -0.0020(6) 0.0030(6)
C6 0.0202(7) 0.0236(8) 0.0233(7) 0.0000(6) 0.0005(5) 0.0001(6)
C7 0.0294(8) 0.0251(8) 0.0223(7) 0.0048(7) -0.0015(6) -0.0011(6)
O2 0.0374(6) 0.0283(6) 0.0224(5) 0.0056(5) -0.0001(4) -0.0020(4)
O3 0.0350(6) 0.0231(6) 0.0236(5) 0.0059(5) -0.0032(4) -0.0004(4)
F1 0.0319(5) 0.0344(5) 0.0254(5) 0.0099(4) -0.0035(4) 0.0042(4)
C8 0.0209(7) 0.0249(8) 0.0206(7) -0.0002(6) -0.0003(5) 0.0028(6)
C9 0.0235(7) 0.0274(8) 0.0238(7) -0.0006(6) 0.0017(6) -0.0025(6)
C10 0.0234(7) 0.0212(8) 0.0291(8) 0.0029(6) 0.0029(6) 0.0013(6)
C11 0.0198(7) 0.0291(8) 0.0230(7) 0.0010(6) -0.0016(5) 0.0059(6)
C12 0.0216(7) 0.0234(8) 0.0212(7) -0.0015(6) 0.0019(6) 0.0009(6)
C13 0.0199(7) 0.0211(7) 0.0220(7) -0.0021(6) 0.0030(5) 0.0014(6)
C14 0.0222(7) 0.0221(8) 0.0219(7) -0.0019(6) 0.0016(5) 0.0015(6)

loop_
_atom_type_symbol
_atom_type_description
_atom_type_scat_dispersion_real
_atom_type_scat_dispersion_imag
_atom_type_scat_source
C C 0.0033 0.0016 'International Tables Vol C Tables 4.2.6.8 and 6.1.1.4'
H H 0 0 'International Tables Vol C Tables 4.2.6.8 and 6.1.1.4'
F F 0.0171 0.0103 'International Tables Vol C Tables 4.2.6.8 and 6.1.1.4'
N N 0.0061 0.0033 'International Tables Vol C Tables 4.2.6.8 and 6.1.1.4'
O O 0.0106 0.006 'International Tables Vol C Tables 4.2.6.8 and 6.1.1.4'

loop_
_geom_angle_atom_site_label_1
_geom_angle_atom_site_label_2
_geom_angle_atom_site_label_3
_geom_angle
_geom_angle_site_symmetry_1
_geom_angle_site_symmetry_3
_geom_angle_publ_flag
C5 N1 C1 118.38(13) . . ?
N1 C1 C2 122.70(14) . . ?
N1 C1 H1 117.2(10) . . ?
C2 C1 H1 120.1(10) . . ?
C1 C2 C3 118.90(13) . . ?
C1 C2 H2 119.2(10) . . ?
C3 C2 H2 121.9(10) . . ?
C4 C3 C2 118.55(14) . . ?
C4 C3 C6 122.41(13) . . ?
C2 C3 C6 119.04(12) . . ?
C5 C4 C3 119.01(14) . . ?
C5 C4 H3 118.0(10) . . ?
C3 C4 H3 122.9(10) . . ?
N1 C5 C4 122.46(14) . . ?
N1 C5 H4 115.9(10) . . ?
C4 C5 H4 121.6(10) . . ?
O1 C6 C7 122.47(14) . . ?
O1 C6 C3 119.67(13) . . ?
C7 C6 C3 117.87(12) . . ?
C6 C7 H5 111.2(11) . . ?
C6 C7 H6 110.3(10) . . ?
H5 C7 H6 105.7(15) . . ?
C6 C7 H7 110.1(12) . . ?
H5 C7 H7 109.7(16) . . ?
H6 C7 H7 109.8(16) . . ?
C14 O3 H12 112.1(14) . . ?
C9 C8 C13 120.19(13) . . ?
C9 C8 H8 120.3(9) . . ?
C13 C8 H8 119.5(9) . . ?
C10 C9 C8 120.16(14) . . ?
C10 C9 H9 119.4(9) . . ?
C8 C9 H9 120.4(9) . . ?
C11 C10 C9 118.29(14) . . ?
C11 C10 H10 121.4(10) . . ?
C9 C10 H10 120.3(10) . . ?
F1 C11 C12 118.19(13) . . ?
F1 C11 C10 118.33(13) . . ?
C12 C11 C10 123.47(13) . . ?
C11 C12 C13 117.74(14) . . ?
C11 C12 H11 121.6(10) . . ?
C13 C12 H11 120.6(10) . . ?
C8 C13 C12 120.15(14) . . ?
C8 C13 C14 121.35(13) . . ?
C12 C13 C14 118.48(13) . . ?
O2 C14 O3 123.74(14) . . ?
O2 C14 C13 122.75(13) . . ?
O3 C14 C13 113.49(12) . . ?

loop_
_geom_bond_atom_site_label_1
_geom_bond_atom_site_label_2
_geom_bond_site_symmetry_2
_geom_bond_distance
_geom_bond_publ_flag
O1 C6 . 1.2153(17) ?
N1 C5 . 1.3398(19) ?
N1 C1 . 1.3434(19) ?
C1 C2 . 1.381(2) ?
C1 H1 . 0.934(16) ?
C2 C3 . 1.392(2) ?
C2 H2 . 0.966(17) ?
C3 C4 . 1.388(2) ?
C3 C6 . 1.514(2) ?
C4 C5 . 1.387(2) ?
C4 H3 . 0.973(17) ?
C5 H4 . 0.941(18) ?
C6 C7 . 1.499(2) ?
C7 H5 . 0.97(2) ?
C7 H6 . 1.000(19) ?
C7 H7 . 0.96(2) ?
O2 C14 . 1.2200(17) ?
O3 C14 . 1.3230(17) ?
O3 H12 . 1.01(3) ?
F1 C11 . 1.3642(16) ?
C8 C9 . 1.391(2) ?
C8 C13 . 1.396(2) ?
C8 H8 . 0.970(16) ?
C9 C10 . 1.388(2) ?
C9 H9 . 0.979(15) ?
C10 C11 . 1.380(2) ?
C10 H10 . 0.954(18) ?
C11 C12 . 1.376(2) ?
C12 C13 . 1.399(2) ?
C12 H11 . 0.957(16) ?
C13 C14 . 1.494(2) ?

loop_
_geom_hbond_atom_site_label_D
_geom_hbond_atom_site_label_H
_geom_hbond_atom_site_label_A
_geom_hbond_distance_DH
_geom_hbond_distance_HA
_geom_hbond_distance_DA
_geom_hbond_angle_DHA
_geom_hbond_site_symmetry_A
O3 H12 N1 1.01(3) 1.61(3) 2.6207(17) 177(2) .

loop_
_geom_torsion_atom_site_label_1
_geom_torsion_atom_site_label_2
_geom_torsion_atom_site_label_3
_geom_torsion_atom_site_label_4
_geom_torsion
_geom_torsion_site_symmetry_1
_geom_torsion_site_symmetry_2
_geom_torsion_site_symmetry_3
_geom_torsion_site_symmetry_4
_geom_torsion_publ_flag
C5 N1 C1 C2 -0.7(2) . . . . ?
N1 C1 C2 C3 1.1(2) . . . . ?
C1 C2 C3 C4 -0.5(2) . . . . ?
C1 C2 C3 C6 179.82(13) . . . . ?
C2 C3 C4 C5 -0.5(2) . . . . ?
C6 C3 C4 C5 179.21(13) . . . . ?
C1 N1 C5 C4 -0.3(2) . . . . ?
C3 C4 C5 N1 0.9(2) . . . . ?
C4 C3 C6 O1 -178.15(14) . . . . ?
C2 C3 C6 O1 1.5(2) . . . . ?
C4 C3 C6 C7 1.9(2) . . . . ?
C2 C3 C6 C7 -178.43(13) . . . . ?
C13 C8 C9 C10 -0.2(2) . . . . ?
C8 C9 C10 C11 0.5(2) . . . . ?
C9 C10 C11 F1 178.60(13) . . . . ?
C9 C10 C11 C12 -0.3(2) . . . . ?
F1 C11 C12 C13 -179.06(13) . . . . ?
C10 C11 C12 C13 -0.1(2) . . . . ?
C9 C8 C13 C12 -0.3(2) . . . . ?
C9 C8 C13 C14 178.33(13) . . . . ?
C11 C12 C13 C8 0.4(2) . . . . ?
C11 C12 C13 C14 -178.21(13) . . . . ?
C8 C13 C14 O2 -175.12(14) . . . . ?
C12 C13 C14 O2 3.5(2) . . . . ?
C8 C13 C14 O3 3.3(2) . . . . ?
C12 C13 C14 O3 -178.13(13) . . . . ?

loop_
_cod_related_entry_id
_cod_related_entry_database
_cod_related_entry_code
1 ChemSpider 30653770
